data_4507806
loop_
_publ_author_name
'Tilborg, Ana\"elle'
'Leyssens, Tom'
'Norberg, Bernadette'
'Wouters, Johan'

_publ_section_title
;
 Structural Study of Prolinium/Fumaric Acid Zwitterionic Cocrystals: Focus
 on Hydrogen-Bonding Pattern Involving Zwitterionic (Ionic) Heterosynthons
;
_journal_issue 6
_journal_name_full 'Crystal Growth &amp; Design'
_journal_page_first 2373
_journal_paper_doi 10.1021/cg400081v
_journal_volume 13
_journal_year 2013
_chemical_absolute_configuration rm
_chemical_formula_moiety '2(C5 H9 N O2), C4 H4 O4'
_chemical_formula_sum 'C14 H22 N2 O8'
_chemical_formula_weight 346.34
_chemical_name_common 'L-prolinium cocrystal of fumaric acid'
_chemical_name_systematic 'S-Pyrrolidinium-2-carboxylate (2E)-but-2-enedioate (2:1)'
_space_group_IT_number 4
_symmetry_cell_setting monoclinic
_symmetry_space_group_name_Hall 'P 2yb'
_symmetry_space_group_name_H-M 'P 1 21 1'
_atom_sites_solution_hydrogens geom
_atom_sites_solution_primary direct
_atom_sites_solution_secondary difmap
_audit_creation_method SHELXL-97
_audit_update_record
;
2012-12-17 # Formatted by publCIF
;
_cell_angle_alpha 90.00
_cell_angle_beta 110.845(5)
_cell_angle_gamma 90.00
_cell_formula_units_Z 2
_cell_length_a 9.5896(4)
_cell_length_b 9.0386(3)
_cell_length_c 10.1964(5)
_cell_measurement_reflns_used 1560
_cell_measurement_temperature 293(2)
_cell_measurement_theta_max 25.020
_cell_measurement_theta_min 3.40
_cell_volume 825.94(7)
_computing_cell_refinement
;
CrysAlisPro, Agilent Technologies,
Version 1.171.35.11 (release 16-05-2011 CrysAlis171 .NET)
(compiled May 16 2011,17:55:39)
;
_computing_data_collection
;
CrysAlisPro, Agilent Technologies,
Version 1.171.35.11 (release 16-05-2011 CrysAlis171 .NET)
(compiled May 16 2011,17:55:39)
;
_computing_data_reduction
;
CrysAlisPro, Agilent Technologies,
Version 1.171.35.11 (release 16-05-2011 CrysAlis171 .NET)
(compiled May 16 2011,17:55:39)
;
_computing_structure_refinement 'SHELXL-97 (Sheldrick, 1997)'
_computing_structure_solution sir92
_diffrn_ambient_temperature 293(2)
_diffrn_detector_area_resol_mean 10.3712
_diffrn_measured_fraction_theta_full 0.997
_diffrn_measured_fraction_theta_max 0.997
_diffrn_measurement_device_type 'Xcalibur, Ruby, Gemini ultra'
_diffrn_measurement_method '\w scans'
_diffrn_radiation_monochromator graphite
_diffrn_radiation_source 'fine-focus sealed tube'
_diffrn_radiation_type MoK\a
_diffrn_radiation_wavelength 0.71073
_diffrn_reflns_av_R_equivalents 0.0166
_diffrn_reflns_av_sigmaI/netI 0.0209
_diffrn_reflns_limit_h_max 11
_diffrn_reflns_limit_h_min -8
_diffrn_reflns_limit_k_max 10
_diffrn_reflns_limit_k_min -10
_diffrn_reflns_limit_l_max 11
_diffrn_reflns_limit_l_min -12
_diffrn_reflns_number 3689
_diffrn_reflns_theta_full 25.00
_diffrn_reflns_theta_max 25.02
_diffrn_reflns_theta_min 3.37
_exptl_absorpt_coefficient_mu 0.115
_exptl_absorpt_correction_T_max 0.9886
_exptl_absorpt_correction_T_min 0.9609
_exptl_absorpt_correction_type multi-scan
_exptl_absorpt_process_details
;
CrysAlisPro, Agilent Technologies,
Version 1.171.35.11 (release 16-05-2011 CrysAlis171 .NET)
(compiled May 16 2011,17:55:39)
Empirical absorption correction using spherical harmonics,
 implemented in SCALE3 ABSPACK scaling algorithm.
;
_exptl_crystal_colour colourless
_exptl_crystal_density_diffrn 1.393
_exptl_crystal_density_method 'not measured'
_exptl_crystal_description plaquet
_exptl_crystal_F_000 368
_exptl_crystal_size_max 0.35
_exptl_crystal_size_mid 0.18
_exptl_crystal_size_min 0.10
_refine_diff_density_max 0.169
_refine_diff_density_min -0.146
_refine_diff_density_rms 0.034
_refine_ls_extinction_method none
_refine_ls_goodness_of_fit_ref 0.933
_refine_ls_hydrogen_treatment mixed
_refine_ls_matrix_type full
_refine_ls_number_parameters 293
_refine_ls_number_reflns 1560
_refine_ls_number_restraints 497
_refine_ls_restrained_S_all 0.850
_refine_ls_R_factor_all 0.0411
_refine_ls_R_factor_gt 0.0357
_refine_ls_shift/su_max 0.000
_refine_ls_shift/su_mean 0.000
_refine_ls_structure_factor_coef Fsqd
_refine_ls_weighting_details 'calc w=1/[\s^2^(Fo^2^)+(0.0805P)^2^+0.0000P] where P=(Fo^2^+2Fc^2^)/3'
_refine_ls_weighting_scheme calc
_refine_ls_wR_factor_gt 0.0904
_refine_ls_wR_factor_ref 0.0931
_reflns_number_gt 1367
_reflns_number_total 1560
_reflns_threshold_expression >2sigma(I)
_cod_data_source_file cg400081v_si_013.cif
_cod_data_source_block jo
_cod_original_cell_volume 825.94(6)
_cod_original_sg_symbol_H-M P21
_cod_database_code 4507806

loop_
_symmetry_equiv_pos_as_xyz
'x, y, z'
'-x, y+1/2, -z'

loop_
_atom_site_label
_atom_site_type_symbol
_atom_site_fract_x
_atom_site_fract_y
_atom_site_fract_z
_atom_site_U_iso_or_equiv
_atom_site_adp_type
_atom_site_occupancy
_atom_site_symmetry_multiplicity
_atom_site_calc_flag
_atom_site_refinement_flags
_atom_site_disorder_assembly
_atom_site_disorder_group
C1 C 0.3923(11) 1.1508(12) 0.6889(10) 0.047(3) Uiso 0.50 1 d PD A 1
H1A H 0.3980 1.1809 0.5996 0.057 Uiso 0.50 1 calc PR A 1
H1B H 0.3322 1.2223 0.7163 0.057 Uiso 0.50 1 calc PR A 1
C2 C 0.3272(10) 1.0010(10) 0.6784(9) 0.047(2) Uani 0.50 1 d PDU A 1
H2A H 0.3638 0.9364 0.6218 0.057 Uiso 0.50 1 calc PR A 1
H2B H 0.2191 1.0044 0.6384 0.057 Uiso 0.50 1 calc PR A 1
N1 N 0.5416(6) 1.1402(6) 0.7961(7) 0.0437(13) Uani 0.50 1 d PDU A 1
H1C H 0.5757 1.2300 0.8311 0.052 Uiso 0.50 1 calc PR A 1
H1D H 0.6062 1.0992 0.7608 0.052 Uiso 0.50 1 calc PR A 1
C1' C 0.4325(16) 1.1542(11) 0.6969(8) 0.060(3) Uani 0.50 1 d PDU A 2
H1'1 H 0.3465 1.2194 0.6691 0.072 Uiso 0.50 1 calc PR A 2
H1'2 H 0.4924 1.1746 0.6398 0.072 Uiso 0.50 1 calc PR A 2
C2' C 0.3870(13) 0.9948(13) 0.6880(10) 0.069(3) Uani 0.50 1 d PDU A 2
H2'1 H 0.4590 0.9338 0.6659 0.083 Uiso 0.50 1 calc PR A 2
H2'2 H 0.2902 0.9814 0.6148 0.083 Uiso 0.50 1 calc PR A 2
N1' N 0.5243(7) 1.1681(6) 0.8537(6) 0.0442(14) Uani 0.50 1 d PDU A 2
H1'3 H 0.6196 1.1905 0.8662 0.053 Uiso 0.50 1 calc PR A 2
H1'4 H 0.4869 1.2406 0.8920 0.053 Uiso 0.50 1 calc PR A 2
C3 C 0.3803(3) 0.9509(4) 0.8286(3) 0.0527(7) Uani 1 1 d DU . .
C4 C 0.5176(3) 1.0333(3) 0.9175(3) 0.0512(7) Uani 1 1 d DU A .
C5 C 0.6611(3) 0.9431(3) 0.9695(3) 0.0416(6) Uani 1 1 d U . .
C6 C 1.0351(4) 0.6803(5) 0.7930(3) 0.0708(10) Uani 1 1 d DU . .
H6A H 1.1153 0.7518 0.8270 0.085 Uiso 1 1 calc R B 1
H6B H 1.0709 0.5945 0.7573 0.085 Uiso 1 1 calc R B 1
C7 C 0.9070(8) 0.7443(8) 0.6860(8) 0.0658(18) Uani 0.60 1 d PDU C 1
H7A H 0.9166 0.7361 0.5947 0.079 Uiso 0.60 1 calc PR C 1
H7B H 0.8975 0.8480 0.7056 0.079 Uiso 0.60 1 calc PR C 1
C7' C 0.9053(10) 0.6674(17) 0.6564(9) 0.069(3) Uani 0.40 1 d PDU C 2
H7C H 0.9017 0.7529 0.5977 0.083 Uiso 0.40 1 calc PR C 2
H7D H 0.9155 0.5793 0.6063 0.083 Uiso 0.40 1 calc PR C 2
C8 C 0.7739(4) 0.6594(6) 0.6883(3) 0.0710(10) Uani 1 1 d DU . .
C9 C 0.8135(2) 0.6181(3) 0.8424(2) 0.0348(5) Uani 1 1 d U C .
C10 C 0.7705(2) 0.4622(3) 0.8672(2) 0.0364(5) Uani 1 1 d U . .
C11 C 1.0157(3) 0.2384(3) 0.7061(3) 0.0453(6) Uani 1 1 d U . .
C12 C 0.8749(3) 0.1551(3) 0.6455(3) 0.0457(6) Uani 1 1 d U . .
C13 C 0.7971(3) 0.1544(3) 0.5112(3) 0.0510(6) Uani 1 1 d U . .
C14 C 0.6578(3) 0.0689(3) 0.4468(3) 0.0501(7) Uani 1 1 d U . .
N2 N 0.9786(2) 0.6375(3) 0.9058(2) 0.0418(5) Uani 1 1 d U C .
O1 O 0.7639(2) 0.9754(3) 0.9289(2) 0.0658(6) Uani 1 1 d U A .
O2 O 0.65997(19) 0.8375(2) 1.04896(19) 0.0518(5) Uani 1 1 d U A .
O3 O 0.8691(2) 0.3736(2) 0.9242(2) 0.0596(5) Uani 1 1 d U C .
O4 O 0.6334(2) 0.4357(3) 0.8255(2) 0.0623(6) Uani 1 1 d U C .
O5 O 1.0526(3) 0.3348(3) 0.6416(2) 0.0740(7) Uani 1 1 d U . .
O6 O 1.0961(2) 0.1982(2) 0.83303(18) 0.0523(5) Uani 1 1 d U . .
H6 H 1.1724 0.2481 0.8612 0.078 Uiso 1 1 calc R . .
O7 O 0.5990(3) 0.0895(3) 0.3109(2) 0.0657(6) Uani 1 1 d U . .
O8 O 0.6039(3) -0.0080(3) 0.5127(3) 0.0896(9) Uani 1 1 d U . .
H7E H 0.514(5) 0.040(5) 0.276(4) 0.087(13) Uiso 1 1 d . . .
H12A H 0.846(4) 0.094(4) 0.701(4) 0.065(10) Uiso 1 1 d . . .
H12B H 0.829(4) 0.208(5) 0.437(4) 0.083(11) Uiso 1 1 d . . .
H3A H 0.394(4) 0.848(6) 0.841(4) 0.080(11) Uiso 1 1 d . . .
H8B H 0.748(6) 0.576(7) 0.639(5) 0.108(17) Uiso 1 1 d . . .
H8A H 0.694(6) 0.738(8) 0.661(6) 0.129(18) Uiso 1 1 d . . .
H9C H 0.778(3) 0.683(4) 0.891(3) 0.046(7) Uiso 1 1 d . . .
H3B H 0.300(5) 0.978(5) 0.861(4) 0.091(13) Uiso 1 1 d . . .
H4A H 0.503(5) 1.072(5) 0.978(5) 0.081(14) Uiso 1 1 d . . .
H2C H 0.997(4) 0.703(4) 0.969(3) 0.054(9) Uiso 1 1 d . . .
H2D H 1.019(3) 0.551(5) 0.948(3) 0.058(9) Uiso 1 1 d . . .

loop_
_atom_site_aniso_label
_atom_site_aniso_U_11
_atom_site_aniso_U_22
_atom_site_aniso_U_33
_atom_site_aniso_U_23
_atom_site_aniso_U_13
_atom_site_aniso_U_12
C2 0.039(5) 0.051(4) 0.041(3) -0.008(3) 0.001(3) -0.016(3)
N1 0.041(3) 0.023(2) 0.065(4) 0.005(3) 0.018(3) 0.004(2)
C1' 0.091(9) 0.052(4) 0.042(4) 0.003(3) 0.030(5) -0.018(5)
C2' 0.059(7) 0.084(6) 0.051(4) 0.001(4) 0.005(5) -0.024(5)
N1' 0.053(3) 0.028(3) 0.052(3) -0.001(2) 0.020(3) 0.006(2)
C3 0.0401(14) 0.0491(17) 0.0635(17) 0.0116(14) 0.0118(12) 0.0008(13)
C4 0.0473(16) 0.0346(14) 0.0589(17) -0.0026(13) 0.0032(13) 0.0075(12)
C5 0.0357(12) 0.0334(12) 0.0448(13) 0.0013(11) 0.0009(9) 0.0001(10)
C6 0.0617(19) 0.098(3) 0.0581(17) -0.0103(18) 0.0283(15) -0.0335(18)
C7 0.090(5) 0.064(4) 0.057(4) 0.018(4) 0.044(3) 0.008(4)
C7' 0.074(6) 0.093(8) 0.049(5) 0.014(6) 0.033(4) 0.028(6)
C8 0.071(2) 0.084(3) 0.0460(16) 0.0251(18) 0.0060(15) -0.016(2)
C9 0.0332(11) 0.0315(12) 0.0345(11) -0.0003(9) 0.0056(9) -0.0008(9)
C10 0.0347(12) 0.0347(12) 0.0332(11) 0.0032(10) 0.0041(9) -0.0011(11)
C11 0.0443(14) 0.0469(15) 0.0443(14) -0.0061(12) 0.0155(11) -0.0008(11)
C12 0.0399(14) 0.0465(14) 0.0482(14) -0.0020(13) 0.0124(11) -0.0008(12)
C13 0.0447(14) 0.0524(15) 0.0527(15) 0.0009(14) 0.0132(12) -0.0004(13)
C14 0.0407(14) 0.0468(15) 0.0535(16) 0.0062(13) 0.0052(12) -0.0026(12)
N2 0.0392(11) 0.0398(12) 0.0413(11) -0.0054(11) 0.0079(9) -0.0117(10)
O1 0.0374(10) 0.0661(12) 0.0833(14) 0.0269(11) 0.0086(10) -0.0069(10)
O2 0.0423(10) 0.0580(12) 0.0526(10) 0.0209(9) 0.0139(8) 0.0132(9)
O3 0.0504(12) 0.0372(10) 0.0775(13) 0.0158(10) 0.0061(9) 0.0078(9)
O4 0.0389(10) 0.0588(12) 0.0749(13) 0.0159(11) 0.0028(9) -0.0124(9)
O5 0.0752(14) 0.0746(15) 0.0638(12) 0.0024(12) 0.0143(11) -0.0302(12)
O6 0.0462(10) 0.0595(12) 0.0457(9) -0.0038(8) 0.0096(8) -0.0082(8)
O7 0.0547(13) 0.0739(15) 0.0532(12) 0.0013(10) 0.0005(10) -0.0134(11)
O8 0.0627(14) 0.108(2) 0.0779(15) 0.0301(15) 0.0004(12) -0.0326(14)

loop_
_atom_type_symbol
_atom_type_description
_atom_type_scat_dispersion_real
_atom_type_scat_dispersion_imag
_atom_type_scat_source
C C 0.0033 0.0000 'International Tables Vol C Tables 4.2.6.8 and 6.1.1.4'
H H 0.0000 0.0000 'International Tables Vol C Tables 4.2.6.8 and 6.1.1.4'
N N 0.0061 0.0000 'International Tables Vol C Tables 4.2.6.8 and 6.1.1.4'
O O 0.0106 0.0000 'International Tables Vol C Tables 4.2.6.8 and 6.1.1.4'

loop_
_geom_angle_atom_site_label_1
_geom_angle_atom_site_label_2
_geom_angle_atom_site_label_3
_geom_angle
N1 C1 C2 105.6(7)
N1 C1 H1A 110.6
C2 C1 H1A 110.6
N1 C1 H1B 110.6
C2 C1 H1B 110.6
H1A C1 H1B 108.7
C1 C2 C3 102.8(6)
C1 C2 H2A 111.2
C3 C2 H2A 111.2
C1 C2 H2B 111.2
C3 C2 H2B 111.2
H2A C2 H2B 109.1
C1 N1 C4 103.8(5)
C1 N1 H1C 111.0
C4 N1 H1C 111.0
C1 N1 H1D 111.0
C4 N1 H1D 111.0
H1C N1 H1D 109.0
C2' C1' N1' 100.9(6)
C2' C1' H1'1 111.6
N1' C1' H1'1 111.6
C2' C1' H1'2 111.6
N1' C1' H1'2 111.6
H1'1 C1' H1'2 109.4
C1' C2' C3 107.7(7)
C1' C2' H2'1 110.2
C3 C2' H2'1 110.2
C1' C2' H2'2 110.2
C3 C2' H2'2 110.2
H2'1 C2' H2'2 108.5
C4 N1' C1' 108.1(5)
C4 N1' H1'3 110.1
C1' N1' H1'3 110.1
C4 N1' H1'4 110.1
C1' N1' H1'4 110.1
H1'3 N1' H1'4 108.4
C2 C3 C4 111.8(4)
C4 C3 C2' 96.8(4)
C2 C3 H3A 115(2)
C4 C3 H3A 111(2)
C2' C3 H3A 110(2)
C2 C3 H3B 105(2)
C4 C3 H3B 107(3)
C2' C3 H3B 124(3)
H3A C3 H3B 107(4)
N1' C4 C3 109.1(3)
N1' C4 C5 116.4(3)
C3 C4 C5 115.7(2)
C3 C4 N1 99.4(3)
C5 C4 N1 103.0(3)
N1' C4 H4A 91(4)
C3 C4 H4A 110(4)
C5 C4 H4A 111(4)
N1 C4 H4A 117(4)
O1 C5 O2 126.1(2)
O1 C5 C4 119.2(2)
O2 C5 C4 114.7(2)
C7 C6 N2 104.1(3)
N2 C6 C7' 106.7(4)
C7 C6 H6A 110.9
N2 C6 H6A 110.9
C7' C6 H6A 132.2
C7 C6 H6B 110.9
N2 C6 H6B 110.9
C7' C6 H6B 83.0
H6A C6 H6B 109.0
C6 C7 C8 106.5(4)
C6 C7 H7A 110.4
C8 C7 H7A 110.4
C6 C7 H7B 110.4
C8 C7 H7B 110.4
H7A C7 H7B 108.6
C8 C7' C6 107.6(6)
C8 C7' H7C 110.2
C6 C7' H7C 110.2
C8 C7' H7D 110.2
C6 C7' H7D 110.2
H7C C7' H7D 108.5
C7' C8 C9 109.6(4)
C7 C8 C9 103.9(3)
C7' C8 H8B 91(4)
C7 C8 H8B 120(3)
C9 C8 H8B 107(3)
C7' C8 H8A 124(3)
C7 C8 H8A 102(3)
C9 C8 H8A 110(3)
H8B C8 H8A 114(5)
N2 C9 C10 110.3(2)
N2 C9 C8 104.7(2)
C10 C9 C8 114.6(3)
N2 C9 H9C 103.8(18)
C10 C9 H9C 109.0(18)
C8 C9 H9C 113.7(18)
O3 C10 O4 125.5(2)
O3 C10 C9 118.7(2)
O4 C10 C9 115.9(2)
O5 C11 O6 123.7(3)
O5 C11 C12 122.5(2)
O6 C11 C12 113.8(2)
C13 C12 C11 122.5(3)
C13 C12 H12A 118(2)
C11 C12 H12A 119(2)
C12 C13 C14 123.8(3)
C12 C13 H12B 124(2)
C14 C13 H12B 112(2)
O8 C14 O7 124.3(3)
O8 C14 C13 123.6(3)
O7 C14 C13 112.1(2)
C9 N2 C6 108.5(2)
C9 N2 H2C 108(2)
C6 N2 H2C 112(2)
C9 N2 H2D 108(2)
C6 N2 H2D 112(2)
H2C N2 H2D 107(3)
C11 O6 H6 109.5
C14 O7 H7E 110(3)

loop_
_geom_bond_atom_site_label_1
_geom_bond_atom_site_label_2
_geom_bond_distance
C1 N1 1.463(10)
C1 C2 1.479(11)
C1 H1A 0.9700
C1 H1B 0.9700
C2 C3 1.502(9)
C2 H2A 0.9700
C2 H2B 0.9700
N1 C4 1.650(6)
N1 H1C 0.9000
N1 H1D 0.9000
C1' C2' 1.498(11)
C1' N1' 1.532(9)
C1' H1'1 0.9700
C1' H1'2 0.9700
C2' C3 1.511(10)
C2' H2'1 0.9700
C2' H2'2 0.9700
N1' C4 1.393(6)
N1' H1'3 0.9000
N1' H1'4 0.9000
C3 C4 1.504(4)
C3 H3A 0.94(5)
C3 H3B 0.97(4)
C4 C5 1.523(4)
C4 H4A 0.77(4)
C5 O1 1.233(3)
C5 O2 1.254(3)
C6 C7 1.442(7)
C6 N2 1.486(4)
C6 C7' 1.506(10)
C6 H6A 0.9700
C6 H6B 0.9700
C7 C8 1.496(8)
C7 H7A 0.9700
C7 H7B 0.9700
C7' C8 1.410(10)
C7' H7C 0.9700
C7' H7D 0.9700
C8 C9 1.525(4)
C8 H8B 0.89(6)
C8 H8A 1.01(6)
C9 N2 1.492(3)
C9 C10 1.515(3)
C9 H9C 0.91(3)
C10 O3 1.217(3)
C10 O4 1.252(3)
C11 O5 1.217(4)
C11 O6 1.300(3)
C11 C12 1.476(4)
C12 C13 1.306(4)
C12 H12A 0.90(4)
C13 C14 1.479(4)
C13 H12B 1.03(4)
C14 O8 1.204(4)
C14 O7 1.310(3)
N2 H2C 0.84(4)
N2 H2D 0.91(4)
O6 H6 0.8200
O7 H7E 0.89(5)

loop_
_geom_torsion_atom_site_label_1
_geom_torsion_atom_site_label_2
_geom_torsion_atom_site_label_3
_geom_torsion_atom_site_label_4
_geom_torsion
N1 C1 C2 C3 39.2(10)
C2 C1 N1 C4 -40.2(9)
N1' C1' C2' C3 28.3(12)
C2' C1' N1' C4 -3.3(11)
C1 C2 C3 C4 -22.6(8)
C1 C2 C3 C2' -69.1(18)
C1' C2' C3 C2 97(2)
C1' C2' C3 C4 -40.2(9)
C1' N1' C4 C3 -23.0(8)
C1' N1' C4 C5 110.2(7)
C1' N1' C4 N1 47.8(9)
C2 C3 C4 N1' 23.2(6)
C2' C3 C4 N1' 38.4(6)
C2 C3 C4 C5 -110.4(5)
C2' C3 C4 C5 -95.2(6)
C2 C3 C4 N1 -1.0(5)
C2' C3 C4 N1 14.2(6)
C1 N1 C4 N1' -90.6(11)
C1 N1 C4 C3 24.6(7)
C1 N1 C4 C5 143.8(6)
N1' C4 C5 O1 -14.7(4)
C3 C4 C5 O1 115.4(3)
N1 C4 C5 O1 8.1(4)
N1' C4 C5 O2 167.1(3)
C3 C4 C5 O2 -62.7(4)
N1 C4 C5 O2 -170.0(3)
N2 C6 C7 C8 -35.0(6)
C7' C6 C7 C8 64.1(10)
C7 C6 C7' C8 -73.7(9)
N2 C6 C7' C8 15.5(11)
C6 C7' C8 C7 66.2(10)
C6 C7' C8 C9 -17.7(11)
C6 C7 C8 C7' -71.9(10)
C6 C7 C8 C9 33.2(6)
C7' C8 C9 N2 13.0(8)
C7 C8 C9 N2 -17.8(5)
C7' C8 C9 C10 -108.1(7)
C7 C8 C9 C10 -138.8(4)
N2 C9 C10 O3 -4.4(3)
C8 C9 C10 O3 113.5(3)
N2 C9 C10 O4 176.0(2)
C8 C9 C10 O4 -66.1(3)
O5 C11 C12 C13 15.7(4)
O6 C11 C12 C13 -163.7(3)
C11 C12 C13 C14 178.3(3)
C12 C13 C14 O8 -0.1(5)
C12 C13 C14 O7 178.5(3)
C10 C9 N2 C6 120.9(3)
C8 C9 N2 C6 -2.9(4)
C7 C6 N2 C9 23.3(5)
C7' C6 N2 C9 -7.2(7)
